data_7205014
loop_
_publ_author_name
'Ashram, Muhammad'
'Miller, David O.'
'Georghiou, Paris E.'

_publ_section_title
;
 Chemical reactivity of hydroxymethylnaphthols: hetero-Diels--Alder
 products of o-naphthoquinomethides derived from 2- and
 3-hydroxymethylnaphthols
;
_journal_issue 12
_journal_name_full 'Journal of the Chemical Society, Perkin Transactions 1'
_journal_page_first 1470
_journal_paper_doi 10.1039/b200893a
_journal_year 2002
_chemical_formula_moiety 'C33 H36 O4 '
_chemical_formula_sum 'C33 H36 O4'
_chemical_formula_weight 496.64
_space_group_IT_number 14
_symmetry_cell_setting monoclinic
_symmetry_Int_Tables_number 14
_symmetry_space_group_name_Hall '-P 2yn'
_symmetry_space_group_name_H-M 'P 1 21/n 1'
_audit_creation_date 1999-10-06
_audit_creation_method 'by teXsan for Windows v1.0'
_audit_update_record
;
?
;
_cell_angle_alpha 90
_cell_angle_beta 96.20(2)
_cell_angle_gamma 90
_cell_formula_units_Z 4
_cell_length_a 6.237(1)
_cell_length_b 26.725(2)
_cell_length_c 16.872(2)
_cell_measurement_reflns_used 20
_cell_measurement_temperature 299.2
_cell_measurement_theta_max 25.7
_cell_measurement_theta_min 20.1
_cell_volume 2795.8(6)
_computing_cell_refinement 'MSC/AFC Diffractometer Control'
_computing_data_collection 'MSC/AFC Diffractometer Control'
_computing_data_reduction 'teXsan for Windows (MSC, 1997)'
_computing_publication_material 'teXsan for Windows (MSC, 1997)'
_computing_structure_refinement 'teXsan for Windows (MSC, 1997)'
_computing_structure_solution
;
SHELX97 (Sheldrick, 1997)
;
_diffrn_ambient_temperature 299.2
_diffrn_measurement_device 'Rigaku AFC6S'
_diffrn_measurement_method \w-2\q
_diffrn_orient_matrix_UB_11 0.01964
_diffrn_orient_matrix_UB_12 -0.02938
_diffrn_orient_matrix_UB_13 0.03677
_diffrn_orient_matrix_UB_21 -0.00457
_diffrn_orient_matrix_UB_22 0.02278
_diffrn_orient_matrix_UB_23 0.04682
_diffrn_orient_matrix_UB_31 -0.16001
_diffrn_orient_matrix_UB_32 -0.00426
_diffrn_orient_matrix_UB_33 -0.00331
_diffrn_radiation_detector 'scintillation counter'
_diffrn_radiation_monochromator graphite
_diffrn_radiation_source 'X-ray tube'
_diffrn_radiation_type 'Cu K\a'
_diffrn_radiation_wavelength 1.5418
_diffrn_reflns_av_R_equivalents 0.03110
_diffrn_reflns_av_sigmaI/netI 0.148
_diffrn_reflns_limit_h_max 7
_diffrn_reflns_limit_h_min 0
_diffrn_reflns_limit_k_max 30
_diffrn_reflns_limit_k_min 0
_diffrn_reflns_limit_l_max 18
_diffrn_reflns_limit_l_min -18
_diffrn_reflns_number 4689
_diffrn_reflns_reduction_process 'Lp corrections applied'
_diffrn_reflns_theta_max 60.07
_diffrn_reflns_theta_min 2.63
_diffrn_standards_decay_% -0.07
_diffrn_standards_interval_count 150
_diffrn_standards_number 3
_exptl_absorpt_coefficient_mu 0.603
_exptl_absorpt_correction_T_max 1.000
_exptl_absorpt_correction_T_min 0.909
_exptl_absorpt_correction_type
;
\y scans (North,Phillips & Matthews, 1968)
;
_exptl_crystal_colour colourless
_exptl_crystal_density_diffrn 1.180
_exptl_crystal_density_meas ?
_exptl_crystal_description plate
_exptl_crystal_F_000 1064.00
_exptl_crystal_size_max 0.40
_exptl_crystal_size_mid 0.25
_exptl_crystal_size_min 0.05
_refine_diff_density_max 0.00
_refine_diff_density_min -0.24
_refine_ls_extinction_coef 0.0000043(1)
_refine_ls_extinction_expression 'equ(3) Acta Cryst.(1968) A24, p213.'
_refine_ls_extinction_method 'Zachariasen (1967)'
_refine_ls_goodness_of_fit_all 1.651
_refine_ls_goodness_of_fit_ref 2.180
_refine_ls_hydrogen_treatment noref
_refine_ls_matrix_type full
_refine_ls_number_constraints 0
_refine_ls_number_parameters 335
_refine_ls_number_reflns 2008
_refine_ls_number_restraints 0
_refine_ls_R_factor_all 0.1751
_refine_ls_R_factor_gt 0.0680
_refine_ls_shift/su_max 0.0000
_refine_ls_shift/su_mean 0.0000
_refine_ls_structure_factor_coef F
_refine_ls_weighting_details 'w = 1/[\s^2^(Fo) + 0.00006|Fo|^2^]'
_refine_ls_weighting_scheme sigma
_refine_ls_wR_factor_all 0.0750
_refine_ls_wR_factor_ref 0.0660
_reflns_number_gt 2008
_reflns_number_total 4251
_reflns_threshold_expression I>2.00\s(I)
_cod_data_source_file b200893a.txt
_cod_data_source_block '_dmh-46'
_cod_original_sg_symbol_H-M 'P 21/n     '
_cod_original_formula_sum 'C33 H36 O4 '
_cod_database_code 7205014

loop_
_symmetry_equiv_pos_as_xyz
'   +x,   +y,   +z'
1/2-x,1/2+y,1/2-z
'   -x,   -y,   -z'
1/2+x,1/2-y,1/2+z

loop_
_atom_site_label
_atom_site_fract_x
_atom_site_fract_y
_atom_site_fract_z
_atom_site_U_iso_or_equiv
_atom_site_occupancy
_atom_site_refinement_flags
_atom_site_adp_type
_atom_site_calc_flag
_atom_site_calc_attached_atom
O(1) 0.0219(4) 0.2265(1) 0.4329(2) 0.063(1) 1.000 . Uani d ?
O(2) 0.5817(5) 0.1361(1) 0.6707(2) 0.071(1) 1.000 . Uani d ?
O(3) 0.9013(6) 0.1226(1) 0.7524(2) 0.116(2) 1.000 . Uani d ?
O(4) -0.1086(5) 0.2519(1) 0.3047(2) 0.077(1) 1.000 . Uani d ?
C(1) 0.1620(6) 0.1928(1) 0.4035(2) 0.048(1) 1.000 . Uani d ?
C(2) 0.1457(6) 0.1837(2) 0.3206(2) 0.052(1) 1.000 . Uani d ?
C(3) 0.2843(7) 0.1521(2) 0.2923(2) 0.057(1) 1.000 . Uani d ?
C(4) 0.4437(6) 0.1262(1) 0.3427(2) 0.051(1) 1.000 . Uani d ?
C(5) 0.5782(7) 0.0897(2) 0.3129(2) 0.064(1) 1.000 . Uani d ?
C(6) 0.7212(7) 0.0615(2) 0.3605(3) 0.068(2) 1.000 . Uani d ?
C(7) 0.7329(8) 0.0714(2) 0.4436(3) 0.080(2) 1.000 . Uani d ?
C(8) 0.6106(7) 0.1070(2) 0.4742(2) 0.069(2) 1.000 . Uani d ?
C(9) 0.4581(6) 0.1354(1) 0.4256(2) 0.050(1) 1.000 . Uani d ?
C(10) 0.3147(6) 0.1706(1) 0.4566(2) 0.049(1) 1.000 . Uani d ?
C(11) 0.3226(7) 0.1811(1) 0.5452(2) 0.055(1) 1.000 . Uani d ?
C(12) 0.5264(6) 0.2054(1) 0.5847(2) 0.048(1) 1.000 . Uani d ?
C(13) 0.6512(7) 0.1816(2) 0.6447(2) 0.055(1) 1.000 . Uani d ?
C(14) 0.8492(7) 0.2007(2) 0.6808(2) 0.060(1) 1.000 . Uani d ?
C(15) 0.9176(7) 0.2454(2) 0.6549(2) 0.061(1) 1.000 . Uani d ?
C(16) 0.7933(6) 0.2737(1) 0.5966(2) 0.049(1) 1.000 . Uani d ?
C(17) 0.8557(7) 0.3219(2) 0.5744(2) 0.059(1) 1.000 . Uani d ?
C(18) 0.7330(7) 0.3516(2) 0.5220(2) 0.057(1) 1.000 . Uani d ?
C(19) 0.5339(7) 0.3317(2) 0.4895(3) 0.061(1) 1.000 . Uani d ?
C(20) 0.4644(6) 0.2853(1) 0.5081(2) 0.053(1) 1.000 . Uani d ?
C(21) 0.5916(6) 0.2541(2) 0.5623(2) 0.050(1) 1.000 . Uani d ?
C(22) -0.1600(7) 0.2392(2) 0.3800(3) 0.077(2) 1.000 . Uani d ?
C(23) -0.0293(7) 0.2093(2) 0.2666(2) 0.068(2) 1.000 . Uani d ?
C(24) 0.8506(8) 0.0187(2) 0.3301(3) 0.084(2) 1.000 . Uani d ?
C(25) 0.848(1) 0.0185(3) 0.2420(4) 0.258(5) 1.000 . Uani d ?
C(26) 1.0799(9) 0.0195(2) 0.3659(4) 0.115(2) 1.000 . Uani d ?
C(27) 0.755(1) -0.0305(2) 0.3596(5) 0.167(3) 1.000 . Uani d ?
C(28) 0.686(1) 0.1214(2) 0.7451(3) 0.102(2) 1.000 . Uani d ?
C(29) 0.9812(8) 0.1716(2) 0.7448(3) 0.093(2) 1.000 . Uani d ?
C(30) 0.8043(9) 0.4040(2) 0.4985(3) 0.076(2) 1.000 . Uani d ?
C(31) 0.993(2) 0.4221(3) 0.5504(5) 0.225(4) 1.000 . Uani d ?
C(32) 0.634(1) 0.4396(2) 0.4998(9) 0.356(7) 1.000 . Uani d ?
C(33) 0.877(2) 0.4014(3) 0.4191(5) 0.218(5) 1.000 . Uani d ?
H(1) 0.2761 0.1468 0.2364 0.069 1.000 . Uiso c ?
H(2) 0.5686 0.0846 0.2570 0.076 1.000 . Uiso c ?
H(3) 0.8301 0.0525 0.4789 0.096 1.000 . Uiso c ?
H(4) 0.6284 0.1130 0.5301 0.083 1.000 . Uiso c ?
H(5) 0.2054 0.2026 0.5529 0.066 1.000 . Uiso c ?
H(6) 0.3051 0.1501 0.5713 0.066 1.000 . Uiso c ?
H(7) 1.0537 0.2580 0.6768 0.073 1.000 . Uiso c ?
H(8) 0.9909 0.3344 0.5974 0.070 1.000 . Uiso c ?
H(9) 0.4436 0.3515 0.4530 0.073 1.000 . Uiso c ?
H(10) 0.3286 0.2736 0.4843 0.064 1.000 . Uiso c ?
H(11) -0.2555 0.2114 0.3752 0.093 1.000 . Uiso c ?
H(12) -0.2298 0.2670 0.4014 0.093 1.000 . Uiso c ?
H(13) -0.1444 0.1864 0.2536 0.081 1.000 . Uiso c ?
H(14) 0.0276 0.2196 0.2192 0.081 1.000 . Uiso c ?
H(15) 0.7205 0.0006 0.2196 0.308 1.000 . Uiso c ?
H(16) 0.8423 0.0513 0.2225 0.308 1.000 . Uiso c ?
H(17) 0.9707 0.0015 0.2276 0.308 1.000 . Uiso c ?
H(18) 1.0850 0.0189 0.4224 0.137 1.000 . Uiso c ?
H(19) 1.1530 -0.0090 0.3485 0.137 1.000 . Uiso c ?
H(20) 1.1478 0.0491 0.3498 0.137 1.000 . Uiso c ?
H(21) 0.7545 -0.0293 0.4156 0.201 1.000 . Uiso c ?
H(22) 0.6114 -0.0344 0.3349 0.201 1.000 . Uiso c ?
H(23) 0.8401 -0.0580 0.3455 0.201 1.000 . Uiso c ?
H(24) 0.6383 0.1430 0.7844 0.123 1.000 . Uiso c ?
H(25) 0.6427 0.0880 0.7548 0.123 1.000 . Uiso c ?
H(26) 0.9785 0.1886 0.7941 0.112 1.000 . Uiso c ?
H(27) 1.1255 0.1697 0.7319 0.112 1.000 . Uiso c ?
H(28) 0.9609 0.4190 0.6047 0.275 1.000 . Uiso c ?
H(29) 1.1134 0.4036 0.5421 0.275 1.000 . Uiso c ?
H(30) 1.0123 0.4567 0.5395 0.275 1.000 . Uiso c ?
H(31) 0.6048 0.4462 0.5521 0.421 1.000 . Uiso c ?
H(32) 0.6720 0.4700 0.4746 0.421 1.000 . Uiso c ?
H(33) 0.5056 0.4266 0.4696 0.421 1.000 . Uiso c ?
H(34) 1.0256 0.3967 0.4233 0.265 1.000 . Uiso c ?
H(35) 0.8029 0.3751 0.3903 0.265 1.000 . Uiso c ?
H(36) 0.8395 0.4325 0.3922 0.265 1.000 . Uiso c ?

loop_
_atom_site_aniso_label
_atom_site_aniso_U_11
_atom_site_aniso_U_22
_atom_site_aniso_U_33
_atom_site_aniso_U_12
_atom_site_aniso_U_13
_atom_site_aniso_U_23
O(1) 0.053(2) 0.072(2) 0.062(2) 0.010(2) -0.000(2) -0.007(2)
O(2) 0.092(2) 0.066(2) 0.051(2) -0.015(2) -0.016(2) 0.014(2)
O(3) 0.118(3) 0.091(3) 0.125(3) -0.017(3) -0.048(3) 0.041(3)
O(4) 0.089(2) 0.078(2) 0.065(2) 0.029(2) 0.010(2) 0.010(2)
C(1) 0.046(2) 0.044(2) 0.053(3) -0.003(2) 0.002(2) -0.001(2)
C(2) 0.055(3) 0.057(3) 0.043(3) 0.003(2) -0.005(2) 0.005(2)
C(3) 0.070(3) 0.057(3) 0.042(2) -0.003(3) -0.005(2) 0.001(2)
C(4) 0.056(3) 0.045(3) 0.052(3) -0.001(2) 0.003(2) -0.004(2)
C(5) 0.075(3) 0.062(3) 0.052(3) 0.008(3) -0.002(2) -0.006(2)
C(6) 0.082(3) 0.056(3) 0.062(3) 0.008(3) -0.006(3) -0.007(3)
C(7) 0.092(4) 0.064(3) 0.075(4) 0.025(3) -0.025(3) -0.013(3)
C(8) 0.088(4) 0.058(3) 0.056(3) 0.011(3) -0.016(3) -0.007(3)
C(9) 0.064(3) 0.039(2) 0.045(2) -0.003(2) -0.007(2) -0.003(2)
C(10) 0.051(3) 0.050(3) 0.043(2) -0.010(2) -0.003(2) -0.003(2)
C(11) 0.066(3) 0.051(3) 0.046(2) -0.003(2) 0.001(2) -0.001(2)
C(12) 0.062(3) 0.044(3) 0.039(2) -0.003(2) 0.001(2) -0.004(2)
C(13) 0.070(3) 0.048(3) 0.045(2) -0.005(2) -0.001(2) -0.001(2)
C(14) 0.067(3) 0.061(3) 0.049(3) 0.004(3) -0.007(2) -0.006(2)
C(15) 0.061(3) 0.064(3) 0.055(3) -0.003(3) -0.010(2) -0.003(2)
C(16) 0.048(3) 0.049(3) 0.051(3) -0.002(2) 0.004(2) -0.003(2)
C(17) 0.060(3) 0.060(3) 0.055(3) -0.013(3) 0.004(2) -0.009(2)
C(18) 0.063(3) 0.055(3) 0.055(3) -0.002(3) 0.013(2) -0.004(2)
C(19) 0.066(3) 0.051(3) 0.066(3) 0.005(2) 0.004(3) 0.000(2)
C(20) 0.055(3) 0.049(3) 0.056(3) 0.001(2) 0.000(2) -0.005(2)
C(21) 0.057(3) 0.055(3) 0.039(2) 0.000(2) 0.006(2) -0.006(2)
C(22) 0.060(3) 0.098(4) 0.073(3) 0.017(3) 0.006(3) -0.000(3)
C(23) 0.071(3) 0.079(3) 0.052(3) 0.009(3) 0.004(2) 0.006(3)
C(24) 0.070(3) 0.063(3) 0.118(5) 0.021(3) 0.003(3) -0.023(3)
C(25) 0.35(1) 0.33(1) 0.086(5) 0.27(1) -0.036(6) -0.072(6)
C(26) 0.084(4) 0.104(5) 0.156(6) 0.015(4) 0.015(4) -0.012(4)
C(27) 0.127(6) 0.074(4) 0.30(1) -0.004(4) 0.050(6) -0.068(6)
C(28) 0.116(5) 0.099(4) 0.084(4) -0.022(4) -0.025(4) 0.043(3)
C(29) 0.104(4) 0.084(4) 0.082(4) -0.019(3) -0.032(3) 0.027(3)
C(30) 0.104(4) 0.058(3) 0.065(3) -0.020(3) 0.004(3) 0.004(3)
C(31) 0.33(1) 0.124(6) 0.188(7) -0.154(8) -0.111(8) 0.069(6)
C(32) 0.156(7) 0.034(4) 0.92(3) 0.024(4) 0.23(1) 0.075(9)
C(33) 0.37(1) 0.150(7) 0.145(7) -0.130(8) 0.077(8) 0.028(6)

loop_
_atom_type_symbol
_atom_type_oxidation_number
_atom_type_number_in_cell
_atom_type_scat_dispersion_real
_atom_type_scat_dispersion_imag
_atom_type_scat_source
C 0 132 0.017 0.009
;International Tables for Crystallography
(1992, Vol. C, Table 6.1.1.2)
;
H 0 144 0.000 0.000
;International Tables for Crystallography
(1992, Vol. C, Table 6.1.1.2)
;
O 0 16 0.047 0.032
;International Tables for Crystallography
(1992, Vol. C, Table 6.1.1.2)
;

loop_
_geom_angle_atom_site_label_1
_geom_angle_atom_site_label_2
_geom_angle_atom_site_label_3
_geom_angle
_geom_angle_site_symmetry_1
_geom_angle_site_symmetry_2
_geom_angle_site_symmetry_3
_geom_angle_publ_flag
C1 O1 C22 115.3(5) . . . ?
C13 O2 C28 113.6(5) . . . ?
C28 O3 C29 112.0(7) . . . ?
C22 O4 C23 110.1(5) . . . ?
O1 C1 C2 119.1(5) . . . ?
O1 C1 C10 118.0(5) . . . ?
C2 C1 C10 122.9(6) . . . ?
C1 C2 C3 118.9(5) . . . ?
C1 C2 C23 119.4(6) . . . ?
C3 C2 C23 121.7(6) . . . ?
C2 C3 C4 122.3(6) . . . ?
C2 C3 H1 118.9 . . . no
C4 C3 H1 118.8 . . . no
C3 C4 C5 121.9(6) . . . ?
C3 C4 C9 118.3(6) . . . ?
C5 C4 C9 119.6(6) . . . ?
C4 C5 C6 123.3(6) . . . ?
C4 C5 H2 118.4 . . . no
C6 C5 H2 118.3 . . . no
C5 C6 C7 116.0(6) . . . ?
C5 C6 C24 123.7(6) . . . ?
C7 C6 C24 120.1(6) . . . ?
C6 C7 C8 122.4(6) . . . ?
C6 C7 H3 118.7 . . . no
C8 C7 H3 118.8 . . . no
C7 C8 C9 121.9(6) . . . ?
C7 C8 H4 119.1 . . . no
C9 C8 H4 119.1 . . . no
C4 C9 C8 116.7(6) . . . ?
C4 C9 C10 119.9(5) . . . ?
C8 C9 C10 123.3(5) . . . ?
C1 C10 C9 117.6(5) . . . ?
C1 C10 C11 120.6(6) . . . ?
C9 C10 C11 121.7(5) . . . ?
C10 C11 C12 116.7(5) . . . ?
C10 C11 H5 107.7 . . . no
C10 C11 H6 107.6 . . . no
C12 C11 H5 107.7 . . . no
C12 C11 H6 107.5 . . . no
H5 C11 H6 109.5 . . . no
C11 C12 C13 120.7(6) . . . ?
C11 C12 C21 121.6(5) . . . ?
C13 C12 C21 117.7(5) . . . ?
O2 C13 C12 118.2(5) . . . ?
O2 C13 C14 118.2(5) . . . ?
C12 C13 C14 123.6(6) . . . ?
C13 C14 C15 118.0(6) . . . ?
C13 C14 C29 120.6(6) . . . ?
C15 C14 C29 121.4(6) . . . ?
C14 C15 C16 122.0(6) . . . ?
C14 C15 H7 119.0 . . . no
C16 C15 H7 119.0 . . . no
C15 C16 C17 122.0(6) . . . ?
C15 C16 C21 118.8(6) . . . ?
C17 C16 C21 119.0(5) . . . ?
C16 C17 C18 123.6(6) . . . ?
C16 C17 H8 118.2 . . . no
C18 C17 H8 118.2 . . . no
C17 C18 C19 116.4(6) . . . ?
C17 C18 C30 122.7(6) . . . ?
C19 C18 C30 120.8(6) . . . ?
C18 C19 C20 122.9(6) . . . ?
C18 C19 H9 118.6 . . . no
C20 C19 H9 118.4 . . . no
C19 C20 C21 121.0(6) . . . ?
C19 C20 H10 119.5 . . . no
C21 C20 H10 119.5 . . . no
C12 C21 C16 119.5(5) . . . ?
C12 C21 C20 123.5(5) . . . ?
C16 C21 C20 117.0(6) . . . ?
O1 C22 O4 113.0(5) . . . ?
O1 C22 H11 108.7 . . . no
O1 C22 H12 108.7 . . . no
O4 C22 H11 108.5 . . . no
O4 C22 H12 108.5 . . . no
H11 C22 H12 109.5 . . . no
O4 C23 C2 110.7(5) . . . ?
O4 C23 H13 109.2 . . . no
O4 C23 H14 109.2 . . . no
C2 C23 H13 109.1 . . . no
C2 C23 H14 109.1 . . . no
H13 C23 H14 109.5 . . . no
C6 C24 C25 113.1(7) . . . ?
C6 C24 C26 111.9(6) . . . ?
C6 C24 C27 107.1(7) . . . ?
C25 C24 C26 108.2(8) . . . ?
C25 C24 C27 110.9(9) . . . ?
C26 C24 C27 105.5(7) . . . ?
C24 C25 H15 108.2 . . . no
C24 C25 H16 110.2 . . . no
C24 C25 H17 109.7 . . . no
H15 C25 H16 109.1 . . . no
H15 C25 H17 108.3 . . . no
H16 C25 H17 111.2 . . . no
C24 C26 H18 109.5 . . . no
C24 C26 H19 109.5 . . . no
C24 C26 H20 109.5 . . . no
H18 C26 H19 109.5 . . . no
H18 C26 H20 109.4 . . . no
H19 C26 H20 109.5 . . . no
C24 C27 H21 109.6 . . . no
C24 C27 H22 109.2 . . . no
C24 C27 H23 109.4 . . . no
H21 C27 H22 109.5 . . . no
H21 C27 H23 109.8 . . . no
H22 C27 H23 109.3 . . . no
O2 C28 O3 116.0(7) . . . ?
O2 C28 H24 107.9 . . . no
O2 C28 H25 107.8 . . . no
O3 C28 H24 107.8 . . . no
O3 C28 H25 107.7 . . . no
H24 C28 H25 109.5 . . . no
O3 C29 C14 112.0(6) . . . ?
O3 C29 H26 108.9 . . . no
O3 C29 H27 108.9 . . . no
C14 C29 H26 108.8 . . . no
C14 C29 H27 108.8 . . . no
H26 C29 H27 109.5 . . . no
C18 C30 C31 112.5(7) . . . ?
C18 C30 C32 111.5(7) . . . ?
C18 C30 C33 108.7(7) . . . ?
C31 C30 C32 109(1) . . . ?
C31 C30 C33 104.7(9) . . . ?
C32 C30 C33 111(1) . . . ?
C30 C31 H28 107.8 . . . no
C30 C31 H29 110.3 . . . no
C30 C31 H30 108.4 . . . no
H28 C31 H29 110.7 . . . no
H28 C31 H30 108.2 . . . no
H29 C31 H30 111.5 . . . no
C30 C32 H31 111.0 . . . no
C30 C32 H32 109.6 . . . no
C30 C32 H33 109.1 . . . no
H31 C32 H32 110.1 . . . no
H31 C32 H33 109.4 . . . no
H32 C32 H33 107.6 . . . no
C30 C33 H34 110.1 . . . no
C30 C33 H35 108.8 . . . no
C30 C33 H36 107.9 . . . no
H34 C33 H35 111.4 . . . no
H34 C33 H36 110.1 . . . no
H35 C33 H36 108.5 . . . no

loop_
_geom_bond_atom_site_label_1
_geom_bond_atom_site_label_2
_geom_bond_distance
_geom_bond_site_symmetry_1
_geom_bond_site_symmetry_2
_geom_bond_publ_flag
O1 C1 1.382(6) . . ?
O1 C22 1.407(7) . . ?
O2 C13 1.378(6) . . ?
O2 C28 1.404(7) . . ?
O3 C28 1.338(9) . . ?
O3 C29 1.411(8) . . ?
O4 C22 1.387(7) . . ?
O4 C23 1.423(7) . . ?
C1 C2 1.412(7) . . ?
C1 C10 1.370(7) . . ?
C2 C3 1.334(7) . . ?
C2 C23 1.508(8) . . ?
C3 C4 1.417(7) . . ?
C3 H1 0.95 . . no
C4 C5 1.413(7) . . ?
C4 C9 1.414(7) . . ?
C5 C6 1.362(8) . . ?
C5 H2 0.95 . . no
C6 C7 1.421(8) . . ?
C6 C24 1.520(8) . . ?
C7 C8 1.356(8) . . ?
C7 H3 0.95 . . no
C8 C9 1.409(8) . . ?
C8 H4 0.95 . . no
C9 C10 1.436(7) . . ?
C10 C11 1.517(7) . . ?
C11 C12 1.515(7) . . ?
C11 H5 0.95 . . no
C11 H6 0.95 . . no
C12 C13 1.366(7) . . ?
C12 C21 1.427(7) . . ?
C13 C14 1.411(8) . . ?
C14 C15 1.358(8) . . ?
C14 C29 1.502(8) . . ?
C15 C16 1.405(8) . . ?
C15 H7 0.95 . . no
C16 C17 1.409(8) . . ?
C16 C21 1.426(7) . . ?
C17 C18 1.360(8) . . ?
C17 H8 0.95 . . no
C18 C19 1.406(8) . . ?
C18 C30 1.535(8) . . ?
C19 C20 1.362(8) . . ?
C19 H9 0.95 . . no
C20 C21 1.416(8) . . ?
C20 H10 0.95 . . no
C22 H11 0.95 . . no
C22 H12 0.95 . . no
C23 H13 0.95 . . no
C23 H14 0.95 . . no
C24 C25 1.48(1) . . ?
C24 C26 1.492(9) . . ?
C24 C27 1.55(1) . . ?
C25 H15 0.97 . . no
C25 H16 0.94 . . no
C25 H17 0.94 . . no
C26 H18 0.95 . . no
C26 H19 0.95 . . no
C26 H20 0.95 . . no
C27 H21 0.95 . . no
C27 H22 0.95 . . no
C27 H23 0.95 . . no
C28 H24 0.95 . . no
C28 H25 0.95 . . no
C29 H26 0.95 . . no
C29 H27 0.95 . . no
C30 C31 1.47(1) . . ?
C30 C32 1.43(1) . . ?
C30 C33 1.46(1) . . ?
C31 H28 0.96 . . no
C31 H29 0.92 . . no
C31 H30 0.95 . . no
C32 H31 0.94 . . no
C32 H32 0.96 . . no
C32 H33 0.96 . . no
C33 H34 0.93 . . no
C33 H35 0.95 . . no
C33 H36 0.96 . . no

loop_
_geom_contact_atom_site_label_1
_geom_contact_atom_site_label_2
_geom_contact_distance
_geom_contact_site_symmetry_1
_geom_contact_site_symmetry_2
_geom_contact_publ_flag
O1 C16 3.480(7) . 1_455 no
O2 C27 3.52(1) . 3_656 no
O4 C29 3.345(9) . 4_354 no
C20 C22 3.572(9) . 1_655 no

loop_
_geom_torsion_atom_site_label_1
_geom_torsion_atom_site_label_2
_geom_torsion_atom_site_label_3
_geom_torsion_atom_site_label_4
_geom_torsion_site_symmetry_1
_geom_torsion_site_symmetry_2
_geom_torsion_site_symmetry_3
_geom_torsion_site_symmetry_4
_geom_torsion
_geom_torsion_publ_flag
O1 C1 C2 C3 . . . . 178.5(6) no
O1 C1 C2 C23 . . . . -2.4(8) no
O1 C1 C10 C9 . . . . 179.4(5) no
O1 C1 C10 C11 . . . . 2.5(8) no
O1 C22 O4 C23 . . . . 67.0(7) no
O2 C13 C12 C11 . . . . -2.8(9) no
O2 C13 C12 C21 . . . . 175.4(5) no
O2 C13 C14 C15 . . . . 179.8(6) no
O2 C13 C14 C29 . . . . 0.9(9) no
O2 C28 O3 C29 . . . . 64(1) no
O3 C28 O2 C13 . . . . -51.3(9) no
O3 C29 C14 C13 . . . . 10(1) no
O3 C29 C14 C15 . . . . -169.2(7) no
O4 C22 O1 C1 . . . . -48.3(8) no
O4 C23 C2 C1 . . . . 19.7(8) no
O4 C23 C2 C3 . . . . -161.3(6) no
C1 C2 C3 C4 . . . . 1.8(9) no
C1 C10 C9 C4 . . . . 2.4(8) no
C1 C10 C9 C8 . . . . -174.8(6) no
C1 C10 C11 C12 . . . . -118.3(6) no
C2 C1 O1 C22 . . . . 15.6(8) no
C2 C1 C10 C9 . . . . -2.2(8) no
C2 C1 C10 C11 . . . . -179.1(5) no
C2 C3 C4 C5 . . . . 174.7(6) no
C2 C3 C4 C9 . . . . -1.5(9) no
C2 C23 O4 C22 . . . . -50.1(7) no
C3 C2 C1 C10 . . . . 0.1(9) no
C3 C4 C5 C6 . . . . -174.8(6) no
C3 C4 C9 C8 . . . . 176.7(6) no
C3 C4 C9 C10 . . . . -0.6(8) no
C4 C3 C2 C23 . . . . -177.2(6) no
C4 C5 C6 C7 . . . . -1(1) no
C4 C5 C6 C24 . . . . 173.8(6) no
C4 C9 C8 C7 . . . . -2(1) no
C4 C9 C10 C11 . . . . 179.2(5) no
C5 C4 C9 C8 . . . . 0.4(8) no
C5 C4 C9 C10 . . . . -176.9(5) no
C5 C6 C7 C8 . . . . -0(1) no
C5 C6 C24 C25 . . . . 14(1) no
C5 C6 C24 C26 . . . . 136.8(8) no
C5 C6 C24 C27 . . . . -108.1(9) no
C6 C5 C4 C9 . . . . 1(1) no
C6 C7 C8 C9 . . . . 2(1) no
C7 C6 C24 C25 . . . . -171(1) no
C7 C6 C24 C26 . . . . -48(1) no
C7 C6 C24 C27 . . . . 66.9(9) no
C7 C8 C9 C10 . . . . 175.1(7) no
C8 C7 C6 C24 . . . . -175.7(7) no
C8 C9 C10 C11 . . . . 2.1(9) no
C9 C10 C11 C12 . . . . 65.0(8) no
C10 C1 O1 C22 . . . . -166.0(5) no
C10 C1 C2 C23 . . . . 179.2(6) no
C10 C11 C12 C13 . . . . -118.9(6) no
C10 C11 C12 C21 . . . . 63.0(8) no
C11 C12 C13 C14 . . . . 176.1(6) no
C11 C12 C21 C16 . . . . -175.0(5) no
C11 C12 C21 C20 . . . . 6.1(9) no
C12 C13 O2 C28 . . . . -163.6(6) no
C12 C13 C14 C15 . . . . 0.9(9) no
C12 C13 C14 C29 . . . . -178.0(6) no
C12 C21 C16 C15 . . . . -3.4(8) no
C12 C21 C16 C17 . . . . -179.8(6) no
C12 C21 C20 C19 . . . . 179.4(6) no
C13 C12 C21 C16 . . . . 6.8(8) no
C13 C12 C21 C20 . . . . -172.1(6) no
C13 C14 C15 C16 . . . . 3(1) no
C14 C13 O2 C28 . . . . 17.5(8) no
C14 C13 C12 C21 . . . . -5.7(9) no
C14 C15 C16 C17 . . . . 174.7(6) no
C14 C15 C16 C21 . . . . -1.5(9) no
C14 C29 O3 C28 . . . . -39.6(9) no
C15 C16 C17 C18 . . . . -175.7(6) no
C15 C16 C21 C20 . . . . 175.6(6) no
C16 C15 C14 C29 . . . . -178.3(6) no
C16 C17 C18 C19 . . . . 0.1(9) no
C16 C17 C18 C30 . . . . -179.9(6) no
C16 C21 C20 C19 . . . . 0.4(9) no
C17 C16 C21 C20 . . . . -0.7(8) no
C17 C18 C19 C20 . . . . -0.5(9) no
C17 C18 C30 C31 . . . . -12(1) no
C17 C18 C30 C32 . . . . -134(1) no
C17 C18 C30 C33 . . . . 103.5(9) no
C18 C17 C16 C21 . . . . 0.5(9) no
C18 C19 C20 C21 . . . . 0(1) no
C19 C18 C30 C31 . . . . 168.1(9) no
C19 C18 C30 C32 . . . . 46(1) no
C19 C18 C30 C33 . . . . -76(1) no
C20 C19 C18 C30 . . . . 179.5(6) no

loop_
_cod_related_entry_id
_cod_related_entry_database
_cod_related_entry_code
1 ChemSpider 9320590
